data_2224368
loop_
_publ_author_name
'Zhou, Rui-Sha'
'Song, Jiang-Feng'

_publ_section_title
;
 5,5'-Di-4-pyridyl-2,2'-(<i>p</i>-phenylene)di-1,3,4-oxadiazole
;
_journal_coeditor_code NC2169
_journal_issue 12
_journal_name_full 'Acta Crystallographica Section E'
_journal_page_first o3273
_journal_paper_doi 10.1107/S1600536809050557
_journal_volume 65
_journal_year 2009
_chemical_formula_iupac 'C20 H12 N6 O2'
_chemical_formula_moiety 'C20 H12 N6 O2'
_chemical_formula_sum 'C20 H12 N6 O2'
_chemical_formula_weight 368.36
_chemical_name_systematic
;
5,5'-Di-4-pyridyl-2,2'-(<i>p</i>-phenylene)di-1,3,4-oxadiazole
;
_space_group_IT_number 14
_symmetry_cell_setting monoclinic
_symmetry_space_group_name_Hall '-P 2yn'
_symmetry_space_group_name_H-M 'P 1 21/n 1'
_atom_sites_solution_hydrogens geom
_atom_sites_solution_primary direct
_atom_sites_solution_secondary difmap
_audit_creation_method SHELXL-97
_cell_angle_alpha 90.00
_cell_angle_beta 96.635(2)
_cell_angle_gamma 90.00
_cell_formula_units_Z 2
_cell_length_a 6.2424(6)
_cell_length_b 7.6969(7)
_cell_length_c 17.7321(16)
_cell_measurement_temperature 183(2)
_cell_measurement_theta_max 26.06
_cell_measurement_theta_min 2.31
_cell_volume 846.27(14)
_computing_cell_refinement 'SAINT (Bruker, 1999)'
_computing_data_collection 'SMART (Bruker, 1999)'
_computing_data_reduction 'SAINT (Bruker, 1999)'
_computing_molecular_graphics '<b>PLEASE PROVIDE</b>'
_computing_publication_material 'SHELXL97 (Sheldrick, 2008)'
_computing_structure_refinement 'SHELXL97 (Sheldrick, 2008)'
_computing_structure_solution 'SHELXS97 (Sheldrick, 2008)'
_diffrn_ambient_temperature 183(2)
_diffrn_measured_fraction_theta_full 0.998
_diffrn_measured_fraction_theta_max 0.998
_diffrn_measurement_device_type 'Bruker SMART APEX CCD'
_diffrn_measurement_method '\w scans'
_diffrn_radiation_monochromator graphite
_diffrn_radiation_source 'fine-focus sealed tube'
_diffrn_radiation_type MoK\a
_diffrn_radiation_wavelength 0.71073
_diffrn_reflns_av_R_equivalents 0.0280
_diffrn_reflns_av_sigmaI/netI 0.0355
_diffrn_reflns_limit_h_max 7
_diffrn_reflns_limit_h_min -5
_diffrn_reflns_limit_k_max 6
_diffrn_reflns_limit_k_min -9
_diffrn_reflns_limit_l_max 20
_diffrn_reflns_limit_l_min -21
_diffrn_reflns_number 4541
_diffrn_reflns_theta_full 26.06
_diffrn_reflns_theta_max 26.06
_diffrn_reflns_theta_min 2.31
_diffrn_standards_decay_% 0
_diffrn_standards_interval_time 0
_diffrn_standards_number 0
_exptl_absorpt_coefficient_mu 0.099
_exptl_absorpt_correction_T_max 0.9853
_exptl_absorpt_correction_T_min 0.9708
_exptl_absorpt_correction_type multi-scan
_exptl_absorpt_process_details '(SADABS; Sheldrick, 2003)'
_exptl_crystal_colour yellow
_exptl_crystal_density_diffrn 1.446
_exptl_crystal_density_method 'not measured'
_exptl_crystal_description needle
_exptl_crystal_F_000 380
_exptl_crystal_size_max 0.30
_exptl_crystal_size_mid 0.18
_exptl_crystal_size_min 0.15
_refine_diff_density_max 0.176
_refine_diff_density_min -0.130
_refine_ls_extinction_method none
_refine_ls_goodness_of_fit_ref 1.012
_refine_ls_hydrogen_treatment mixed
_refine_ls_matrix_type full
_refine_ls_number_parameters 151
_refine_ls_number_reflns 1665
_refine_ls_number_restraints 0
_refine_ls_restrained_S_all 1.012
_refine_ls_R_factor_all 0.0720
_refine_ls_R_factor_gt 0.0419
_refine_ls_shift/su_max 0.001
_refine_ls_shift/su_mean 0.000
_refine_ls_structure_factor_coef Fsqd
_refine_ls_weighting_details 'calc w=1/[\s^2^(Fo^2^)+(0.0489P)^2^+0.1652P] where P=(Fo^2^+2Fc^2^)/3'
_refine_ls_weighting_scheme calc
_refine_ls_wR_factor_gt 0.0976
_refine_ls_wR_factor_ref 0.1122
_reflns_number_gt 1114
_reflns_number_total 1665
_reflns_threshold_expression I>2sigma(I)
_cod_data_source_file nc2169.cif
_cod_data_source_block I
_cod_depositor_comments
;
The following automatic conversions were performed:
'_symmetry_cell_setting' value 'Monoclinic' changed to 'monoclinic'
according to '/home/saulius/struct/CIF-dictionaries/cif_core.dic'
dictionary named 'cif_core.dic' version 2.4.1 from 2010-06-29.

Automatic conversion script
Id: cif_fix_enum 1527 2010-12-29 10:47:43Z saulius 

The following automatic conversions were performed:

'_symmetry_cell_setting' value 'Monoclinic' changed to 'monoclinic'
according to /home/saulius/struct/CIF-dictionaries/cif_core.dic
dictionary named 'cif_core.dic' version 2.4.1 from 2010-06-29.

Automatic conversion script
Id: cif_fix_values 1715 2011-07-08 13:25:40Z adriana 
;
_cod_original_sg_symbol_H-M 'P 21/n'
_cod_database_code 2224368
_cod_database_fobs_code 2224368

loop_
_symmetry_equiv_pos_as_xyz
'x, y, z'
'-x+1/2, y+1/2, -z+1/2'
'-x, -y, -z'
'x-1/2, -y-1/2, z-1/2'

loop_
_atom_site_type_symbol
_atom_site_label
_atom_site_fract_x
_atom_site_fract_y
_atom_site_fract_z
_atom_site_U_iso_or_equiv
_atom_site_adp_type
_atom_site_calc_flag
_atom_site_refinement_flags
_atom_site_occupancy
_atom_site_disorder_assembly
_atom_site_disorder_group
O O1 1.0105(2) 0.26943(17) 0.91503(7) 0.0455(4) Uani d . 1 . .
N N1 1.0141(3) 0.2372(2) 1.03852(9) 0.0481(5) Uani d . 1 . .
N N2 0.8290(3) 0.1534(2) 1.00208(9) 0.0490(5) Uani d . 1 . .
C C2 1.3123(3) 0.4031(2) 0.99232(11) 0.0393(5) Uani d . 1 . .
C C6 0.6794(3) 0.1193(3) 0.86751(11) 0.0427(5) Uani d . 1 . .
C C4 1.1139(3) 0.3024(2) 0.98550(10) 0.0406(5) Uani d . 1 . .
C C5 0.8350(3) 0.1759(2) 0.93029(11) 0.0419(5) Uani d . 1 . .
C C1 1.4231(3) 0.4324(3) 1.06365(12) 0.0445(5) Uani d . 1 . .
C C3 1.3910(3) 0.4712(3) 0.92850(11) 0.0436(5) Uani d . 1 . .
N N3 0.3677(3) 0.0203(3) 0.75019(11) 0.0710(6) Uani d . 1 . .
C C10 0.5034(4) 0.0236(3) 0.88153(14) 0.0559(6) Uani d . 1 . .
C C7 0.6983(4) 0.1636(3) 0.79320(13) 0.0578(6) Uani d . 1 . .
C C8 0.5402(4) 0.1127(4) 0.73749(14) 0.0672(7) Uani d . 1 . .
C C9 0.3534(4) -0.0212(4) 0.82157(14) 0.0673(7) Uani d . 1 . .
H H2 1.316(3) 0.452(2) 0.8803(12) 0.048(5) Uiso d . 1 . .
H H1 1.365(3) 0.390(2) 1.1064(12) 0.046(6) Uiso d . 1 . .
H H3 0.483(3) -0.009(3) 0.9316(13) 0.063(7) Uiso d . 1 . .
H H6 0.550(4) 0.142(3) 0.6864(15) 0.085(8) Uiso d . 1 . .
H H5 0.812(4) 0.222(3) 0.7800(13) 0.069(8) Uiso d . 1 . .
H H4 0.234(4) -0.079(3) 0.8314(14) 0.086(9) Uiso d . 1 . .

loop_
_atom_site_aniso_label
_atom_site_aniso_U_11
_atom_site_aniso_U_22
_atom_site_aniso_U_33
_atom_site_aniso_U_12
_atom_site_aniso_U_13
_atom_site_aniso_U_23
O1 0.0404(8) 0.0544(9) 0.0408(8) -0.0085(6) 0.0005(6) -0.0010(6)
N1 0.0434(10) 0.0573(11) 0.0424(9) -0.0076(8) -0.0004(8) -0.0024(8)
N2 0.0453(10) 0.0571(11) 0.0434(10) -0.0091(8) 0.0001(8) -0.0006(8)
C2 0.0336(10) 0.0411(11) 0.0419(11) 0.0023(8) -0.0017(8) -0.0022(8)
C6 0.0395(11) 0.0451(12) 0.0425(11) -0.0004(9) 0.0001(9) -0.0044(9)
C4 0.0389(11) 0.0445(12) 0.0367(10) 0.0018(9) -0.0027(9) -0.0033(9)
C5 0.0362(11) 0.0428(11) 0.0463(12) -0.0027(9) 0.0026(9) -0.0004(9)
C1 0.0423(12) 0.0521(13) 0.0383(11) -0.0018(10) 0.0012(9) 0.0029(10)
C3 0.0399(12) 0.0509(12) 0.0377(11) 0.0003(9) -0.0054(9) -0.0013(9)
N3 0.0657(14) 0.0925(16) 0.0512(12) -0.0132(12) -0.0083(10) -0.0080(11)
C10 0.0573(14) 0.0641(15) 0.0452(13) -0.0159(11) 0.0012(11) 0.0002(11)
C7 0.0552(14) 0.0711(16) 0.0464(13) -0.0106(12) 0.0028(11) 0.0003(11)
C8 0.0718(17) 0.0867(19) 0.0414(13) -0.0059(14) -0.0007(12) 0.0022(12)
C9 0.0559(16) 0.088(2) 0.0559(16) -0.0232(14) -0.0020(12) -0.0079(13)

loop_
_atom_type_symbol
_atom_type_description
_atom_type_scat_dispersion_real
_atom_type_scat_dispersion_imag
_atom_type_scat_source
C C 0.0033 0.0016 'International Tables Vol C Tables 4.2.6.8 and 6.1.1.4'
H H 0.0000 0.0000 'International Tables Vol C Tables 4.2.6.8 and 6.1.1.4'
N N 0.0061 0.0033 'International Tables Vol C Tables 4.2.6.8 and 6.1.1.4'
O O 0.0106 0.0060 'International Tables Vol C Tables 4.2.6.8 and 6.1.1.4'

loop_
_geom_angle_atom_site_label_1
_geom_angle_atom_site_label_2
_geom_angle_atom_site_label_3
_geom_angle_site_symmetry_1
_geom_angle_site_symmetry_3
_geom_angle
_geom_angle_publ_flag
C4 O1 C5 . . 102.87(14) ?
C4 N1 N2 . . 106.44(15) ?
C5 N2 N1 . . 105.93(16) ?
C3 C2 C1 . . 119.71(18) ?
C3 C2 C4 . . 120.80(17) ?
C1 C2 C4 . . 119.48(18) ?
C10 C6 C7 . . 117.7(2) ?
C10 C6 C5 . . 120.01(18) ?
C7 C6 C5 . . 122.2(2) ?
N1 C4 O1 . . 112.27(16) ?
N1 C4 C2 . . 128.76(17) ?
O1 C4 C2 . . 118.96(16) ?
N2 C5 O1 . . 112.49(16) ?
N2 C5 C6 . . 128.40(18) ?
O1 C5 C6 . . 119.09(17) ?
C3 C1 C2 3_867 . 120.48(19) ?
C3 C1 H1 3_867 . 120.5(12) ?
C2 C1 H1 . . 118.9(13) ?
C1 C3 C2 3_867 . 119.80(18) ?
C1 C3 H2 3_867 . 120.2(12) ?
C2 C3 H2 . . 120.0(12) ?
C9 N3 C8 . . 116.0(2) ?
C6 C10 C9 . . 118.9(2) ?
C6 C10 H3 . . 120.6(14) ?
C9 C10 H3 . . 120.5(14) ?
C8 C7 C6 . . 119.0(2) ?
C8 C7 H5 . . 118.8(15) ?
C6 C7 H5 . . 122.3(15) ?
N3 C8 C7 . . 124.1(2) ?
N3 C8 H6 . . 115.6(16) ?
C7 C8 H6 . . 120.3(16) ?
N3 C9 C10 . . 124.4(2) ?
N3 C9 H4 . . 117.0(17) ?
C10 C9 H4 . . 118.5(17) ?

loop_
_geom_bond_atom_site_label_1
_geom_bond_atom_site_label_2
_geom_bond_site_symmetry_2
_geom_bond_distance
_geom_bond_publ_flag
O1 C4 . 1.362(2) ?
O1 C5 . 1.364(2) ?
N1 C4 . 1.288(2) ?
N1 N2 . 1.413(2) ?
N2 C5 . 1.290(2) ?
C2 C3 . 1.387(3) ?
C2 C1 . 1.388(3) ?
C2 C4 . 1.454(3) ?
C6 C10 . 1.369(3) ?
C6 C7 . 1.379(3) ?
C6 C5 . 1.457(3) ?
C1 C3 3_867 1.371(3) ?
C1 H1 . 0.94(2) ?
C3 C1 3_867 1.371(3) ?
C3 H2 . 0.94(2) ?
N3 C9 . 1.319(3) ?
N3 C8 . 1.331(3) ?
C10 C9 . 1.377(3) ?
C10 H3 . 0.95(2) ?
C7 C8 . 1.370(3) ?
C7 H5 . 0.89(2) ?
C8 H6 . 0.94(3) ?
C9 H4 . 0.90(3) ?

loop_
_geom_hbond_atom_site_label_D
_geom_hbond_atom_site_label_H
_geom_hbond_atom_site_label_A
_geom_hbond_site_symmetry_A
_geom_hbond_distance_DH
_geom_hbond_distance_HA
_geom_hbond_distance_DA
_geom_hbond_angle_DHA
C3 H2 N3 2_656 0.94(2) 2.52(2) 3.407(3) 158.7(16)
